data_4077297
loop_
_publ_author_name
'Patton, Jasson T.'
'Feng, Shaoguang G.'
'Abboud, Khalil A.'

_publ_section_title
;
 Chelating Diamide Group IV Metal Olefin Polymerization Catalysts
;
_journal_issue 16
_journal_name_full Organometallics
_journal_page_first 3399
_journal_paper_doi 10.1021/om010101l
_journal_volume 20
_journal_year 2001
_chemical_formula_sum 'C7 H13 Cl O Pd S'
_chemical_formula_weight 287.08
_chemical_name_systematic
; 
 ? 
;
_space_group_IT_number 2
_symmetry_cell_setting triclinic
_symmetry_space_group_name_Hall '-P 1'
_symmetry_space_group_name_H-M 'P -1'
_atom_sites_solution_hydrogens geom
_atom_sites_solution_primary Patterson
_atom_sites_solution_secondary difmap
_audit_creation_method SHELXL
_cell_angle_alpha 70.100(5)
_cell_angle_beta 89.902(6)
_cell_angle_gamma 80.671(5)
_cell_formula_units_Z 2
_cell_length_a 5.0068(4)
_cell_length_b 9.0404(4)
_cell_length_c 11.3207(8)
_cell_measurement_reflns_used 67
_cell_measurement_temperature 173(2)
_cell_measurement_theta_max 13.0
_cell_measurement_theta_min 7.3
_cell_volume 474.65(6)
_computing_cell_refinement 'Siemens XSCANS'
_computing_data_collection 'Siemens XSCANS'
_computing_data_reduction 'Siemens XSCANS'
_computing_molecular_graphics 'Siemens SHELXTL'
_computing_publication_material 'Siemens SHELXTL'
_computing_structure_refinement 'SHELXL-93 (Sheldrick, 1993)'
_computing_structure_solution 'SHELXS-86 (Sheldrick, 1990)'
_diffrn_ambient_temperature 173(2)
_diffrn_measurement_device 'Siemens P4'
_diffrn_measurement_method \W-scans
_diffrn_radiation_monochromator graphite
_diffrn_radiation_source 'fine-focus sealed tube'
_diffrn_radiation_type MoK\a
_diffrn_radiation_wavelength 0.71073
_diffrn_reflns_av_R_equivalents 0.0069
_diffrn_reflns_av_sigmaI/netI 0.0099
_diffrn_reflns_limit_h_max 5
_diffrn_reflns_limit_h_min -1
_diffrn_reflns_limit_k_max 10
_diffrn_reflns_limit_k_min -10
_diffrn_reflns_limit_l_max 13
_diffrn_reflns_limit_l_min -13
_diffrn_reflns_number 2234
_diffrn_reflns_theta_max 24.99
_diffrn_reflns_theta_min 3.58
_diffrn_standards_decay_% 0.3
_diffrn_standards_interval_count 247
_diffrn_standards_number 3
_exptl_absorpt_coefficient_mu 2.398
_exptl_absorpt_correction_T_max 0.996
_exptl_absorpt_correction_T_min 0.637
_exptl_absorpt_correction_type Psi-scans
_exptl_crystal_colour yellow
_exptl_crystal_density_diffrn 2.009
_exptl_crystal_description lath
_exptl_crystal_F_000 284
_exptl_crystal_size_max 0.60
_exptl_crystal_size_mid 0.30
_exptl_crystal_size_min 0.05
_refine_diff_density_max 1.021
_refine_diff_density_min -0.509
_refine_diff_density_rms 0.093
_refine_ls_extinction_method none
_refine_ls_goodness_of_fit_all 1.081
_refine_ls_goodness_of_fit_obs 1.098
_refine_ls_hydrogen_treatment 'rigid methyls, others riding'
_refine_ls_matrix_type full
_refine_ls_number_parameters 101
_refine_ls_number_reflns 1625
_refine_ls_number_restraints 47
_refine_ls_restrained_S_all 1.065
_refine_ls_restrained_S_obs 1.081
_refine_ls_R_factor_all 0.0223
_refine_ls_R_factor_obs 0.0214
_refine_ls_shift/esd_max 0.000
_refine_ls_shift/esd_mean 0.000
_refine_ls_structure_factor_coef Fsqd
_refine_ls_weighting_details 'w=1/[\s^2^(Fo^2^)+(0.0352P)^2^+0.6513P] where P=(Fo^2^+2Fc^2^)/3'
_refine_ls_weighting_scheme calc
_refine_ls_wR_factor_all 0.0567
_refine_ls_wR_factor_obs 0.0561
_reflns_number_observed 1551
_reflns_number_total 1625
_reflns_observed_criterion >2sigma(I)
_cod_data_source_file om010101l.cif
_cod_data_source_block 10
_cod_depositor_comments
;
The following automatic conversions were performed:

'_symmetry_cell_setting' value 'Triclinic' changed to 'triclinic'
according to /home/saulius/struct/CIF-dictionaries/cif_core.dic
dictionary named 'cif_core.dic' version 2.4.2 from 2011-04-26.

Automatic conversion script
Id: cif_fix_values 1715 2011-07-08 13:25:40Z adriana 

The following automatic conversions were performed:

'_refine_ls_weighting_scheme' value 'calc
w=1/[\s^2^(Fo^2^)+(0.0352P)^2^+0.6513P] where P=(Fo^2^+2Fc^2^)/3' was
changed to 'calc'. New tag '_refine_ls_weighting_details' was
created. The value of the new tag was set to
'w=1/[\s^2^(Fo^2^)+(0.0352P)^2^+0.6513P] where P=(Fo^2^+2Fc^2^)/3'.

Automatic conversion script
Id: cif_fix_values 3143 2015-03-26 13:38:13Z robertas 
;
_cod_original_cell_volume 474.65(5)
_cod_original_sg_symbol_H-M P-1
_cod_database_code 4077297

loop_
_symmetry_equiv_pos_as_xyz
'x, y, z'
'-x, -y, -z'

loop_
_atom_site_aniso_label
_atom_site_aniso_U_11
_atom_site_aniso_U_22
_atom_site_aniso_U_33
_atom_site_aniso_U_23
_atom_site_aniso_U_13
_atom_site_aniso_U_12
Pd 0.01497(14) 0.01502(14) 0.01178(13) -0.00395(9) -0.00106(8) -0.00134(9)
Cl 0.0231(4) 0.0189(4) 0.0165(3) -0.0076(3) -0.0043(3) 0.0007(3)
S 0.0165(4) 0.0175(4) 0.0177(3) -0.0065(3) -0.0008(3) -0.0028(3)
O 0.0398(13) 0.0264(12) 0.0205(11) -0.0076(9) -0.0074(10) -0.0040(10)
C1 0.0180(14) 0.0203(15) 0.0217(14) -0.0058(12) -0.0024(11) 0.0027(11)
C2 0.0177(14) 0.0166(14) 0.0209(15) -0.0054(11) -0.0068(11) 0.0039(11)
C3 0.039(2) 0.026(2) 0.021(2) -0.0007(13) -0.0052(13) -0.0101(14)
C4 0.028(2) 0.026(2) 0.0181(14) -0.0079(12) 0.0057(12) -0.0065(13)
C5 0.025(2) 0.030(2) 0.027(2) -0.0174(14) 0.0044(13) -0.0046(13)
C6 0.0190(15) 0.024(2) 0.028(2) -0.0135(13) -0.0007(12) -0.0005(12)
C7 0.022(2) 0.0154(14) 0.025(2) -0.0044(12) -0.0013(12) -0.0026(11)

loop_
_atom_site_label
_atom_site_type_symbol
_atom_site_fract_x
_atom_site_fract_y
_atom_site_fract_z
_atom_site_U_iso_or_equiv
_atom_site_thermal_displace_type
_atom_site_occupancy
_atom_site_calc_flag
_atom_site_refinement_flags
Pd Pd -0.25114(4) -0.01077(2) 0.11499(2) 0.01424(10) Uani 1 d .
Cl Cl -0.35858(14) -0.18150(8) 0.01029(6) 0.0196(2) Uani 1 d .
S S -0.13596(14) 0.13580(8) 0.23046(6) 0.0171(2) Uani 1 d .
O O 0.0370(5) -0.2200(3) 0.4306(2) 0.0292(5) Uani 1 d U
C1 C 0.0693(6) -0.1805(3) 0.2133(3) 0.0211(6) Uani 1 d U
H1A H 0.1196(6) -0.2611(3) 0.1724(3) 0.025 Uiso 1 calc R
H1B H 0.2290(6) -0.1308(3) 0.2186(3) 0.025 Uiso 1 calc R
C2 C -0.0281(6) -0.2548(3) 0.3403(3) 0.0195(6) Uani 1 d U
C3 C -0.2130(7) -0.3755(4) 0.3563(3) 0.0299(7) Uani 1 d U
H3A H -0.1069(10) -0.4835(4) 0.3900(20) 0.036 Uiso 1 calc R
H3B H -0.3006(35) -0.3596(17) 0.2745(5) 0.036 Uiso 1 calc R
H3C H -0.3518(28) -0.3618(18) 0.4146(16) 0.036 Uiso 1 calc R
C4 C -0.3788(6) 0.1104(4) 0.3557(3) 0.0238(6) Uani 1 d U
H4A H -0.5120(6) 0.0452(4) 0.3452(3) 0.029 Uiso 1 calc R
H4B H -0.2828(6) 0.0570(4) 0.4396(3) 0.029 Uiso 1 calc R
C5 C -0.5202(6) 0.2785(4) 0.3421(3) 0.0254(7) Uani 1 d U
H5A H -0.6995(6) 0.2749(4) 0.3790(3) 0.031 Uiso 1 calc R
H5B H -0.4099(6) 0.3272(4) 0.3864(3) 0.031 Uiso 1 calc R
C6 C -0.5538(6) 0.3757(4) 0.2025(3) 0.0229(6) Uani 1 d U
H6A H -0.6092(6) 0.4906(4) 0.1895(3) 0.027 Uiso 1 calc R
H6B H -0.6940(6) 0.3414(4) 0.1611(3) 0.027 Uiso 1 calc R
C7 C -0.2799(6) 0.3466(3) 0.1482(3) 0.0215(6) Uani 1 d U
H7A H -0.1597(6) 0.4165(3) 0.1624(3) 0.026 Uiso 1 calc R
H7B H -0.3025(6) 0.3688(3) 0.0566(3) 0.026 Uiso 1 calc R

loop_
_atom_type_symbol
_atom_type_description
_atom_type_scat_dispersion_real
_atom_type_scat_dispersion_imag
_atom_type_scat_source
C C 0.0033 0.0016 'International Tables Vol C Tables 4.2.6.8 and 6.1.1.4'
H H 0.0000 0.0000 'International Tables Vol C Tables 4.2.6.8 and 6.1.1.4'
O O 0.0106 0.0060 'International Tables Vol C Tables 4.2.6.8 and 6.1.1.4'
S S 0.1246 0.1234 'International Tables Vol C Tables 4.2.6.8 and 6.1.1.4'
Cl Cl 0.1484 0.1585 'International Tables Vol C Tables 4.2.6.8 and 6.1.1.4'
Pd Pd -0.9988 1.0072 'International Tables Vol C Tables 4.2.6.8 and 6.1.1.4'

loop_
_geom_angle_atom_site_label_1
_geom_angle_atom_site_label_2
_geom_angle_atom_site_label_3
_geom_angle
_geom_angle_site_symmetry_3
C1 Pd S 85.44(9) .
C1 Pd Cl 90.61(9) .
S Pd Cl 175.26(2) .
C1 Pd Cl 176.33(9) 2_455
S Pd Cl 98.23(2) 2_455
Cl Pd Cl 85.72(2) 2_455
Pd Cl Pd 94.28(2) 2_455
C7 S C4 94.03(14) .
C7 S Pd 108.65(10) .
C4 S Pd 105.13(10) .
C2 C1 Pd 105.1(2) .
O C2 C1 121.8(3) .
O C2 C3 120.1(3) .
C1 C2 C3 118.0(3) .
C5 C4 S 105.7(2) .
C6 C5 C4 107.5(2) .
C5 C6 C7 106.8(2) .
C6 C7 S 106.2(2) .

loop_
_geom_bond_atom_site_label_1
_geom_bond_atom_site_label_2
_geom_bond_distance
_geom_bond_site_symmetry_2
Pd C1 2.053(3) .
Pd S 2.2862(7) .
Pd Cl 2.3650(7) .
Pd Cl 2.4660(7) 2_455
Cl Pd 2.4660(7) 2_455
S C7 1.835(3) .
S C4 1.845(3) .
O C2 1.226(4) .
C1 C2 1.484(4) .
C2 C3 1.508(4) .
C4 C5 1.525(4) .
C5 C6 1.518(4) .
C6 C7 1.523(4) .
